data_4126578
loop_
_publ_author_name
'Li, Miao-Miao'
'Wei, Yi'
'Liu, Jie'
'Chen, Hong-Wei'
'Lu, Liang-Qiu'
'Xiao, Wen-Jing'

_publ_section_title
;
 Sequential Visible-Light Photoactivation and Palladium Catalysis Enabling
 Enantioselective [4+2] Cycloadditions.
;
_journal_name_full 'Journal of the American Chemical Society'
_journal_paper_doi 10.1021/jacs.7b08310
_journal_year 2017
_chemical_formula_sum 'C21 H23 N O3 S'
_chemical_formula_weight 369.46
_space_group_crystal_system orthorhombic
_space_group_IT_number 19
_space_group_name_Hall 'P 2ac 2ab'
_space_group_name_H-M_alt 'P 21 21 21'
_symmetry_space_group_name_Hall 'P 2ac 2ab'
_symmetry_space_group_name_H-M 'P 21 21 21'
_atom_sites_solution_hydrogens geom
_audit_creation_method SHELXL-2014/7
_cell_angle_alpha 90
_cell_angle_beta 90
_cell_angle_gamma 90
_cell_formula_units_Z 8
_cell_length_a 10.0178(3)
_cell_length_b 12.0591(3)
_cell_length_c 32.5800(8)
_cell_measurement_reflns_used 9962
_cell_measurement_temperature 297(2)
_cell_measurement_theta_max 70.25
_cell_measurement_theta_min 3.67
_cell_volume 3935.85(18)
_computing_cell_refinement 'Bruker SAINT'
_computing_data_collection 'Bruker APEX2'
_computing_data_reduction 'Bruker SAINT'
_computing_molecular_graphics 'Bruker SHELXTL'
_computing_publication_material 'Bruker SHELXTL'
_computing_structure_refinement 'SHELXL-2014/7 (Sheldrick, 2014)'
_computing_structure_solution 'SHELXS-97 (Sheldrick, 2008)'
_diffrn_ambient_temperature 297(2)
_diffrn_measured_fraction_theta_full 0.987
_diffrn_measured_fraction_theta_max 0.987
_diffrn_measurement_device_type 'Bruker APEX-II CCD'
_diffrn_measurement_method '\f and \w scans'
_diffrn_radiation_type CuK\a
_diffrn_radiation_wavelength 1.54178
_diffrn_reflns_av_R_equivalents 0.0489
_diffrn_reflns_av_unetI/netI 0.0452
_diffrn_reflns_Laue_measured_fraction_full 0.987
_diffrn_reflns_Laue_measured_fraction_max 0.987
_diffrn_reflns_limit_h_max 11
_diffrn_reflns_limit_h_min -10
_diffrn_reflns_limit_k_max 14
_diffrn_reflns_limit_k_min -13
_diffrn_reflns_limit_l_max 39
_diffrn_reflns_limit_l_min -38
_diffrn_reflns_number 24676
_diffrn_reflns_point_group_measured_fraction_full 0.986
_diffrn_reflns_point_group_measured_fraction_max 0.986
_diffrn_reflns_theta_full 67.496
_diffrn_reflns_theta_max 67.496
_diffrn_reflns_theta_min 2.712
_exptl_absorpt_coefficient_mu 1.618
_exptl_absorpt_correction_type multi-scan
_exptl_crystal_colour colorless
_exptl_crystal_density_diffrn 1.247
_exptl_crystal_description block
_exptl_crystal_F_000 1568
_exptl_crystal_size_max 0.120
_exptl_crystal_size_mid 0.100
_exptl_crystal_size_min 0.100
_exptl_transmission_factor_max 0.18
_exptl_transmission_factor_min 0.10
_refine_diff_density_max 0.208
_refine_diff_density_min -0.386
_refine_diff_density_rms 0.052
_refine_ls_abs_structure_details
; 
 Flack x determined using 2787 quotients [(I+)-(I-)]/[(I+)+(I-)] 
 (Parsons, Flack and Wagner, Acta Cryst. B69 (2013) 249-259). 
;
_refine_ls_abs_structure_Flack 0.036(6)
_refine_ls_extinction_method none
_refine_ls_goodness_of_fit_ref 1.085
_refine_ls_hydrogen_treatment constr
_refine_ls_matrix_type full
_refine_ls_number_parameters 494
_refine_ls_number_reflns 6992
_refine_ls_number_restraints 3
_refine_ls_restrained_S_all 1.088
_refine_ls_R_factor_all 0.0454
_refine_ls_R_factor_gt 0.0439
_refine_ls_shift/su_max 0.000
_refine_ls_shift/su_mean 0.000
_refine_ls_structure_factor_coef Fsqd
_refine_ls_weighting_details 'w=1/[\s^2^(Fo^2^)+(0.0724P)^2^+0.2466P] where P=(Fo^2^+2Fc^2^)/3'
_refine_ls_weighting_scheme calc
_refine_ls_wR_factor_gt 0.1170
_refine_ls_wR_factor_ref 0.1188
_reflns_Friedel_coverage 0.771
_reflns_Friedel_fraction_full 0.985
_reflns_Friedel_fraction_max 0.985
_reflns_number_gt 6685
_reflns_number_total 6992
_reflns_threshold_expression 'I > 2\s(I)'
_cod_data_source_file ja7b08310_si_002.cif
_cod_data_source_block cu_170703e_0m
_cod_database_code 4126578
_shelx_shelxl_version_number 2014/7
_shelx_space_group_comment
; 
The symmetry employed for this shelxl refinement is uniquely defined 
by the following loop, which should always be used as a source of 
symmetry information in preference to the above space-group names. 
They are only intended as comments. 
;
_shelx_estimated_absorpt_t_min 0.830
_shelx_estimated_absorpt_t_max 0.855

loop_
_space_group_symop_operation_xyz
'x, y, z'
'x+1/2, -y+1/2, -z'
'-x, y+1/2, -z+1/2'
'-x+1/2, -y, z+1/2'

loop_
_atom_site_label
_atom_site_type_symbol
_atom_site_fract_x
_atom_site_fract_y
_atom_site_fract_z
_atom_site_U_iso_or_equiv
_atom_site_adp_type
_atom_site_occupancy
_atom_site_site_symmetry_order
_atom_site_calc_flag
_atom_site_refinement_flags_posn
_atom_site_refinement_flags_adp
_atom_site_refinement_flags_occupancy
_atom_site_disorder_assembly
_atom_site_disorder_group
C1 C 0.2873(8) 1.3486(3) 0.1955(2) 0.130(2) Uani 1 1 d . . . . .
H1A H 0.3251 1.3551 0.1686 0.196 Uiso 1 1 calc R U . . .
H1B H 0.3456 1.3832 0.2151 0.196 Uiso 1 1 calc R U . . .
H1C H 0.2018 1.3844 0.1961 0.196 Uiso 1 1 calc R U . . .
C2 C 0.2707(5) 1.2268(3) 0.20629(12) 0.0822(10) Uani 1 1 d . . . . .
C3 C 0.1561(5) 1.1716(3) 0.19664(14) 0.0864(10) Uani 1 1 d . . . . .
H3 H 0.0874 1.2097 0.1836 0.104 Uiso 1 1 calc R U . . .
C4 C 0.1394(4) 1.0601(3) 0.20577(12) 0.0725(8) Uani 1 1 d . . . . .
H4 H 0.0605 1.0237 0.1992 0.087 Uiso 1 1 calc R U . . .
C5 C 0.2423(3) 1.0047(2) 0.22480(8) 0.0554(6) Uani 1 1 d . . . . .
C6 C 0.3590(3) 1.0572(3) 0.23498(12) 0.0702(8) Uani 1 1 d . . . . .
H6 H 0.4279 1.0190 0.2479 0.084 Uiso 1 1 calc R U . . .
C7 C 0.3716(4) 1.1699(3) 0.22543(14) 0.0840(11) Uani 1 1 d . . . . .
H7 H 0.4500 1.2069 0.2322 0.101 Uiso 1 1 calc R U . . .
C8 C 0.1301(3) 0.7310(2) 0.17642(9) 0.0509(5) Uani 1 1 d . . . . .
C9 C 0.0371(3) 0.6705(2) 0.19872(10) 0.0600(6) Uani 1 1 d . . . . .
H9 H 0.0431 0.6665 0.2272 0.072 Uiso 1 1 calc R U . . .
C10 C -0.0649(3) 0.6160(3) 0.17816(13) 0.0757(9) Uani 1 1 d . . . . .
H10 H -0.1288 0.5774 0.1931 0.091 Uiso 1 1 calc R U . . .
C11 C -0.0731(4) 0.6181(3) 0.13688(15) 0.0869(11) Uani 1 1 d . . . . .
H11 H -0.1432 0.5827 0.1235 0.104 Uiso 1 1 calc R U . . .
C12 C 0.0240(4) 0.6733(3) 0.11444(12) 0.0821(10) Uani 1 1 d . . . . .
H12 H 0.0204 0.6724 0.0859 0.099 Uiso 1 1 calc R U . . .
C13 C 0.1267(3) 0.7301(3) 0.13405(10) 0.0631(7) Uani 1 1 d . . . . .
C14 C 0.2424(4) 0.7804(3) 0.11103(10) 0.0773(9) Uani 1 1 d D . . . .
H14 H 0.2466 0.7440 0.0842 0.093 Uiso 1 1 calc R U . A 1
C15 C 0.3708(4) 0.7506(3) 0.13411(11) 0.0714(9) Uani 1 1 d . . . . .
H15 H 0.4455 0.7855 0.1196 0.086 Uiso 1 1 calc R U . . .
C16 C 0.3632(3) 0.8017(2) 0.17632(10) 0.0606(7) Uani 1 1 d . . . . .
C17 C 0.2551(10) 0.9019(7) 0.1038(3) 0.090(3) Uani 0.666(15) 1 d D . P B 1
H17 H 0.3364 0.9329 0.0962 0.108 Uiso 0.666(15) 1 calc R U P B 1
C18 C 0.1537(9) 0.9612(9) 0.1083(3) 0.111(3) Uani 0.666(15) 1 d D . P B 1
H18A H 0.0730 0.9291 0.1160 0.133 Uiso 0.666(15) 1 calc R U P B 1
H18B H 0.1589 1.0373 0.1040 0.133 Uiso 0.666(15) 1 calc R U P B 1
C17' C 0.1956(17) 0.9041(8) 0.1056(6) 0.075(5) Uani 0.334(15) 1 d D . P B 2
H17' H 0.1038 0.9156 0.1046 0.090 Uiso 0.334(15) 1 calc R U P B 2
C18' C 0.2680(16) 0.9899(11) 0.1023(6) 0.113(7) Uani 0.334(15) 1 d D . P B 2
H18C H 0.3605 0.9835 0.1030 0.135 Uiso 0.334(15) 1 calc R U P B 2
H18D H 0.2286 1.0592 0.0991 0.135 Uiso 0.334(15) 1 calc R U P B 2
C19 C 0.4006(4) 0.6251(3) 0.13702(14) 0.0835(10) Uani 1 1 d . . . . .
H19 H 0.3361 0.5930 0.1563 0.100 Uiso 1 1 calc R U . . .
C20 C 0.5381(6) 0.6059(5) 0.1546(3) 0.136(2) Uani 1 1 d . . . . .
H20A H 0.6019 0.6501 0.1399 0.204 Uiso 1 1 calc R U . . .
H20B H 0.5611 0.5289 0.1520 0.204 Uiso 1 1 calc R U . . .
H20C H 0.5388 0.6265 0.1831 0.204 Uiso 1 1 calc R U . . .
C21 C 0.3819(7) 0.5668(6) 0.0961(2) 0.147(3) Uani 1 1 d . . . . .
H21A H 0.4391 0.6002 0.0760 0.221 Uiso 1 1 calc R U . . .
H21B H 0.2906 0.5737 0.0875 0.221 Uiso 1 1 calc R U . . .
H21C H 0.4042 0.4898 0.0990 0.221 Uiso 1 1 calc R U . . .
C22 C 0.1654(7) -0.0591(8) -0.0188(3) 0.172(3) Uani 1 1 d . . . . .
H22A H 0.1564 -0.1265 -0.0342 0.259 Uiso 1 1 calc R U . . .
H22B H 0.1313 0.0018 -0.0346 0.259 Uiso 1 1 calc R U . . .
H22C H 0.1160 -0.0652 0.0064 0.259 Uiso 1 1 calc R U . . .
C23 C 0.3124(6) -0.0390(6) -0.00910(16) 0.1112(16) Uani 1 1 d . . . . .
C24 C 0.3610(6) 0.0651(5) -0.00405(18) 0.1122(17) Uani 1 1 d . . . . .
H24 H 0.3041 0.1256 -0.0069 0.135 Uiso 1 1 calc R U . . .
C25 C 0.4937(5) 0.0825(4) 0.00530(13) 0.0936(13) Uani 1 1 d . . . . .
H25 H 0.5257 0.1543 0.0087 0.112 Uiso 1 1 calc R U . . .
C26 C 0.5785(4) -0.0064(3) 0.00958(10) 0.0799(10) Uani 1 1 d . . . . .
C27 C 0.5322(5) -0.1142(4) 0.00458(13) 0.0953(13) Uani 1 1 d . . . . .
H27 H 0.5890 -0.1746 0.0077 0.114 Uiso 1 1 calc R U . . .
C28 C 0.3986(6) -0.1290(5) -0.00526(15) 0.1078(17) Uani 1 1 d . . . . .
H28 H 0.3660 -0.2003 -0.0094 0.129 Uiso 1 1 calc R U . . .
C29 C 0.8302(3) 0.1507(2) 0.08320(10) 0.0620(7) Uani 1 1 d . . . . .
C30 C 0.9537(4) 0.1750(3) 0.06632(12) 0.0762(9) Uani 1 1 d . . . . .
H30 H 0.9888 0.1305 0.0456 0.091 Uiso 1 1 calc R U . . .
C31 C 1.0248(4) 0.2664(4) 0.08056(15) 0.0907(13) Uani 1 1 d . . . . .
H31 H 1.1070 0.2840 0.0690 0.109 Uiso 1 1 calc R U . . .
C32 C 0.9736(5) 0.3304(3) 0.11161(16) 0.0956(13) Uani 1 1 d . . . . .
H32 H 1.0207 0.3921 0.1207 0.115 Uiso 1 1 calc R U . . .
C33 C 0.8531(5) 0.3041(3) 0.12933(13) 0.0851(11) Uani 1 1 d . . . . .
H33 H 0.8204 0.3471 0.1508 0.102 Uiso 1 1 calc R U . . .
C34 C 0.7791(4) 0.2127(2) 0.11529(10) 0.0660(7) Uani 1 1 d . . . . .
C35 C 0.6541(4) 0.1741(3) 0.13591(10) 0.0663(7) Uani 1 1 d . . . . .
H35 H 0.6518 0.2064 0.1635 0.080 Uiso 1 1 calc R U . . .
C36 C 0.6642(3) 0.0467(2) 0.14045(9) 0.0567(6) Uani 1 1 d . . . . .
H36 H 0.5800 0.0205 0.1523 0.068 Uiso 1 1 calc R U . . .
C37 C 0.6777(3) -0.0045(2) 0.09867(10) 0.0593(6) Uani 1 1 d . . . . .
C38 C 0.5273(5) 0.2075(4) 0.11402(13) 0.0879(11) Uani 1 1 d . . . . .
H38 H 0.4490 0.1762 0.1241 0.106 Uiso 1 1 calc R U . . .
C39 C 0.5135(7) 0.2727(5) 0.08370(17) 0.1184(19) Uani 1 1 d . . . . .
H39A H 0.5878 0.3067 0.0722 0.142 Uiso 1 1 calc R U . . .
H39B H 0.4290 0.2863 0.0730 0.142 Uiso 1 1 calc R U . . .
C40 C 0.7778(3) 0.0089(2) 0.16921(10) 0.0612(6) Uani 1 1 d . . . . .
H40 H 0.8611 0.0427 0.1596 0.073 Uiso 1 1 calc R U . . .
C41 C 0.7519(5) 0.0488(4) 0.21262(12) 0.0942(12) Uani 1 1 d . . . . .
H41A H 0.6717 0.0152 0.2228 0.141 Uiso 1 1 calc R U . . .
H41B H 0.7420 0.1280 0.2126 0.141 Uiso 1 1 calc R U . . .
H41C H 0.8257 0.0285 0.2299 0.141 Uiso 1 1 calc R U . . .
C42 C 0.7957(4) -0.1150(3) 0.16929(15) 0.0842(10) Uani 1 1 d . . . . .
H42A H 0.8629 -0.1349 0.1890 0.126 Uiso 1 1 calc R U . . .
H42B H 0.8229 -0.1391 0.1425 0.126 Uiso 1 1 calc R U . . .
H42C H 0.7129 -0.1499 0.1765 0.126 Uiso 1 1 calc R U . . .
N1 N 0.2386(2) 0.78905(17) 0.19605(7) 0.0515(5) Uani 1 1 d . . . . .
N2 N 0.7541(3) 0.0555(2) 0.07015(8) 0.0615(6) Uani 1 1 d . . . . .
O1 O 0.3137(3) 0.8341(2) 0.26844(7) 0.0792(7) Uani 1 1 d . . . . .
O2 O 0.0790(2) 0.8543(2) 0.24985(7) 0.0754(6) Uani 1 1 d . . . . .
O3 O 0.4520(2) 0.8523(2) 0.19216(8) 0.0757(6) Uani 1 1 d . . . . .
O4 O 0.8206(3) -0.0847(3) 0.01586(12) 0.1118(11) Uani 1 1 d . . . . .
O5 O 0.7901(4) 0.1119(3) -0.00237(9) 0.1088(11) Uani 1 1 d . . . . .
O6 O 0.6262(3) -0.0917(2) 0.08884(8) 0.0768(6) Uani 1 1 d . . . . .
S1 S 0.21592(7) 0.86605(6) 0.23949(2) 0.05684(18) Uani 1 1 d . . . . .
S2 S 0.74857(10) 0.01663(8) 0.02004(3) 0.0816(3) Uani 1 1 d . . . . .

loop_
_atom_site_aniso_label
_atom_site_aniso_U_11
_atom_site_aniso_U_22
_atom_site_aniso_U_33
_atom_site_aniso_U_23
_atom_site_aniso_U_13
_atom_site_aniso_U_12
C1 0.203(6) 0.0500(18) 0.139(4) -0.004(2) 0.032(4) -0.002(3)
C2 0.113(3) 0.0526(15) 0.081(2) -0.0107(15) 0.023(2) -0.0015(18)
C3 0.097(3) 0.070(2) 0.092(3) 0.0014(19) -0.004(2) 0.0180(19)
C4 0.0621(18) 0.0668(17) 0.089(2) -0.0003(16) -0.0064(15) 0.0015(14)
C5 0.0555(14) 0.0563(13) 0.0545(13) -0.0092(11) 0.0047(11) -0.0019(11)
C6 0.0667(18) 0.0655(17) 0.079(2) -0.0072(15) -0.0054(15) -0.0028(14)
C7 0.089(2) 0.0606(18) 0.102(3) -0.0153(18) 0.006(2) -0.0210(17)
C8 0.0504(13) 0.0450(12) 0.0574(14) 0.0010(10) -0.0005(11) 0.0021(10)
C9 0.0559(15) 0.0524(14) 0.0716(17) 0.0046(12) 0.0023(12) -0.0028(11)
C10 0.0634(18) 0.0594(17) 0.104(3) -0.0015(17) 0.0003(17) -0.0118(14)
C11 0.072(2) 0.076(2) 0.113(3) -0.024(2) -0.0177(19) -0.0066(17)
C12 0.089(2) 0.086(2) 0.071(2) -0.0175(18) -0.0180(17) 0.0052(19)
C13 0.0715(18) 0.0591(15) 0.0588(16) -0.0022(13) -0.0025(13) 0.0029(13)
C14 0.107(3) 0.0698(18) 0.0549(15) 0.0038(14) 0.0125(17) -0.0079(19)
C15 0.074(2) 0.0680(19) 0.0719(19) -0.0070(15) 0.0270(15) -0.0135(15)
C16 0.0559(15) 0.0513(13) 0.0746(18) -0.0024(13) 0.0138(13) -0.0009(12)
C17 0.089(6) 0.101(7) 0.080(4) 0.024(3) 0.015(5) 0.013(5)
C18 0.106(6) 0.093(5) 0.135(7) 0.055(5) 0.009(5) 0.014(5)
C17' 0.082(11) 0.050(7) 0.094(8) 0.042(6) 0.026(9) 0.015(7)
C18' 0.100(11) 0.069(8) 0.169(16) 0.042(8) 0.022(9) 0.010(7)
C19 0.082(2) 0.0665(19) 0.102(3) -0.0226(19) 0.0281(19) 0.0024(16)
C20 0.096(3) 0.103(4) 0.209(7) -0.024(4) -0.009(4) 0.022(3)
C21 0.152(5) 0.132(5) 0.158(6) -0.074(5) 0.026(5) 0.024(4)
C22 0.126(5) 0.215(8) 0.177(7) 0.014(7) -0.058(5) -0.050(6)
C23 0.110(4) 0.140(4) 0.084(3) 0.005(3) -0.015(2) -0.031(3)
C24 0.114(4) 0.117(4) 0.105(3) 0.026(3) -0.024(3) -0.019(3)
C25 0.114(3) 0.087(3) 0.080(2) 0.016(2) -0.009(2) -0.021(2)
C26 0.098(3) 0.087(2) 0.0549(16) -0.0126(16) 0.0106(16) -0.022(2)
C27 0.114(3) 0.092(3) 0.081(2) -0.025(2) 0.011(2) -0.026(2)
C28 0.119(4) 0.122(4) 0.082(3) -0.025(3) 0.008(2) -0.051(3)
C29 0.0693(17) 0.0495(13) 0.0672(17) 0.0081(12) -0.0023(13) -0.0037(12)
C30 0.074(2) 0.0692(19) 0.085(2) 0.0122(16) 0.0024(16) -0.0119(15)
C31 0.085(2) 0.081(2) 0.106(3) 0.035(2) -0.013(2) -0.026(2)
C32 0.123(3) 0.0588(19) 0.105(3) 0.017(2) -0.028(3) -0.023(2)
C33 0.120(3) 0.0497(16) 0.085(2) 0.0015(16) -0.018(2) -0.0033(18)
C34 0.087(2) 0.0443(13) 0.0666(16) 0.0049(12) -0.0099(15) 0.0064(13)
C35 0.0801(19) 0.0588(16) 0.0601(16) -0.0022(13) 0.0006(14) 0.0176(14)
C36 0.0515(14) 0.0590(15) 0.0597(15) 0.0037(12) 0.0014(11) 0.0023(11)
C37 0.0557(15) 0.0546(15) 0.0674(17) 0.0002(12) 0.0029(12) -0.0032(11)
C38 0.092(3) 0.090(2) 0.081(2) 0.003(2) -0.0004(19) 0.040(2)
C39 0.135(4) 0.105(4) 0.115(4) 0.008(3) -0.023(3) 0.045(3)
C40 0.0514(14) 0.0572(14) 0.0749(17) 0.0121(13) -0.0039(12) -0.0047(12)
C41 0.117(3) 0.094(3) 0.072(2) 0.0016(19) -0.025(2) 0.015(2)
C42 0.072(2) 0.0626(18) 0.118(3) 0.0111(19) -0.0149(19) 0.0132(15)
N1 0.0508(11) 0.0501(10) 0.0536(11) -0.0015(9) 0.0064(9) -0.0045(9)
N2 0.0640(14) 0.0561(12) 0.0643(13) -0.0045(10) 0.0098(11) -0.0081(10)
O1 0.1019(17) 0.0753(14) 0.0606(12) 0.0083(10) -0.0150(12) -0.0055(12)
O2 0.0774(13) 0.0763(13) 0.0725(13) -0.0116(11) 0.0275(10) -0.0142(11)
O3 0.0546(11) 0.0752(13) 0.0973(17) -0.0179(13) 0.0104(10) -0.0125(10)
O4 0.097(2) 0.109(2) 0.128(3) -0.053(2) 0.0329(19) -0.0022(17)
O5 0.123(2) 0.134(3) 0.0697(15) 0.0052(16) 0.0222(15) -0.051(2)
O6 0.0894(16) 0.0641(12) 0.0770(14) -0.0020(11) 0.0047(12) -0.0224(11)
S1 0.0625(4) 0.0584(3) 0.0497(3) -0.0013(3) 0.0046(3) -0.0056(3)
S2 0.0868(6) 0.0899(6) 0.0681(5) -0.0178(4) 0.0235(4) -0.0204(4)

loop_
_atom_type_symbol
_atom_type_description
_atom_type_scat_dispersion_real
_atom_type_scat_dispersion_imag
_atom_type_scat_source
C C 0.0181 0.0091 'International Tables Vol C Tables 4.2.6.8 and 6.1.1.4'
H H 0.0000 0.0000 'International Tables Vol C Tables 4.2.6.8 and 6.1.1.4'
N N 0.0311 0.0180 'International Tables Vol C Tables 4.2.6.8 and 6.1.1.4'
O O 0.0492 0.0322 'International Tables Vol C Tables 4.2.6.8 and 6.1.1.4'
S S 0.3331 0.5567 'International Tables Vol C Tables 4.2.6.8 and 6.1.1.4'

loop_
_geom_angle_atom_site_label_1
_geom_angle_atom_site_label_2
_geom_angle_atom_site_label_3
_geom_angle
C2 C1 H1A 109.5
C2 C1 H1B 109.5
H1A C1 H1B 109.5
C2 C1 H1C 109.5
H1A C1 H1C 109.5
H1B C1 H1C 109.5
C3 C2 C7 118.7(3)
C3 C2 C1 120.7(5)
C7 C2 C1 120.5(5)
C2 C3 C4 121.7(4)
C2 C3 H3 119.1
C4 C3 H3 119.1
C5 C4 C3 118.5(4)
C5 C4 H4 120.8
C3 C4 H4 120.8
C6 C5 C4 121.6(3)
C6 C5 S1 120.1(2)
C4 C5 S1 118.2(2)
C5 C6 C7 118.2(3)
C5 C6 H6 120.9
C7 C6 H6 120.9
C2 C7 C6 121.3(4)
C2 C7 H7 119.3
C6 C7 H7 119.3
C13 C8 C9 120.2(3)
C13 C8 N1 117.8(2)
C9 C8 N1 121.9(3)
C10 C9 C8 119.4(3)
C10 C9 H9 120.3
C8 C9 H9 120.3
C11 C10 C9 121.2(3)
C11 C10 H10 119.4
C9 C10 H10 119.4
C10 C11 C12 119.5(3)
C10 C11 H11 120.3
C12 C11 H11 120.3
C11 C12 C13 120.8(4)
C11 C12 H12 119.6
C13 C12 H12 119.6
C8 C13 C12 118.8(3)
C8 C13 C14 118.3(3)
C12 C13 C14 122.5(3)
C17 C14 C13 122.6(5)
C17 C14 C15 103.7(5)
C13 C14 C15 107.9(3)
C13 C14 C17' 102.0(6)
C15 C14 C17' 121.9(8)
C17 C14 H14 107.3
C13 C14 H14 107.3
C15 C14 H14 107.3
C16 C15 C14 108.0(3)
C16 C15 C19 110.7(3)
C14 C15 C19 114.9(3)
C16 C15 H15 107.6
C14 C15 H15 107.6
C19 C15 H15 107.6
O3 C16 N1 121.1(3)
O3 C16 C15 124.3(3)
N1 C16 C15 114.6(3)
C18 C17 C14 118.3(8)
C18 C17 H17 120.8
C14 C17 H17 120.8
C17 C18 H18A 120.0
C17 C18 H18B 120.0
H18A C18 H18B 120.0
C18' C17' C14 127.7(15)
C18' C17' H17' 116.1
C14 C17' H17' 116.1
C17' C18' H18C 120.0
C17' C18' H18D 120.0
H18C C18' H18D 120.0
C20 C19 C21 112.0(4)
C20 C19 C15 110.4(4)
C21 C19 C15 112.1(5)
C20 C19 H19 107.4
C21 C19 H19 107.4
C15 C19 H19 107.4
C19 C20 H20A 109.5
C19 C20 H20B 109.5
H20A C20 H20B 109.5
C19 C20 H20C 109.5
H20A C20 H20C 109.5
H20B C20 H20C 109.5
C19 C21 H21A 109.5
C19 C21 H21B 109.5
H21A C21 H21B 109.5
C19 C21 H21C 109.5
H21A C21 H21C 109.5
H21B C21 H21C 109.5
C23 C22 H22A 109.5
C23 C22 H22B 109.5
H22A C22 H22B 109.5
C23 C22 H22C 109.5
H22A C22 H22C 109.5
H22B C22 H22C 109.5
C24 C23 C28 119.2(5)
C24 C23 C22 121.2(7)
C28 C23 C22 119.6(6)
C23 C24 C25 120.9(6)
C23 C24 H24 119.6
C25 C24 H24 119.6
C26 C25 C24 119.9(5)
C26 C25 H25 120.0
C24 C25 H25 120.0
C25 C26 C27 120.8(4)
C25 C26 S2 119.6(3)
C27 C26 S2 119.6(4)
C28 C27 C26 118.0(5)
C28 C27 H27 121.0
C26 C27 H27 121.0
C27 C28 C23 121.2(5)
C27 C28 H28 119.4
C23 C28 H28 119.4
C34 C29 C30 121.1(3)
C34 C29 N2 117.3(3)
C30 C29 N2 121.5(3)
C29 C30 C31 119.4(4)
C29 C30 H30 120.3
C31 C30 H30 120.3
C32 C31 C30 120.0(4)
C32 C31 H31 120.0
C30 C31 H31 120.0
C31 C32 C33 120.5(4)
C31 C32 H32 119.7
C33 C32 H32 119.7
C32 C33 C34 120.5(4)
C32 C33 H33 119.8
C34 C33 H33 119.8
C29 C34 C33 118.4(4)
C29 C34 C35 118.7(3)
C33 C34 C35 122.7(3)
C34 C35 C38 114.1(3)
C34 C35 C36 107.3(2)
C38 C35 C36 111.4(3)
C34 C35 H35 107.9
C38 C35 H35 107.9
C36 C35 H35 107.9
C37 C36 C40 111.3(2)
C37 C36 C35 109.1(2)
C40 C36 C35 113.6(3)
C37 C36 H36 107.5
C40 C36 H36 107.5
C35 C36 H36 107.5
O6 C37 N2 120.2(3)
O6 C37 C36 123.9(3)
N2 C37 C36 115.9(2)
C39 C38 C35 128.6(5)
C39 C38 H38 115.7
C35 C38 H38 115.7
C38 C39 H39A 120.0
C38 C39 H39B 120.0
H39A C39 H39B 120.0
C42 C40 C41 109.5(3)
C42 C40 C36 112.5(3)
C41 C40 C36 110.3(3)
C42 C40 H40 108.2
C41 C40 H40 108.2
C36 C40 H40 108.2
C40 C41 H41A 109.5
C40 C41 H41B 109.5
H41A C41 H41B 109.5
C40 C41 H41C 109.5
H41A C41 H41C 109.5
H41B C41 H41C 109.5
C40 C42 H42A 109.5
C40 C42 H42B 109.5
H42A C42 H42B 109.5
C40 C42 H42C 109.5
H42A C42 H42C 109.5
H42B C42 H42C 109.5
C16 N1 C8 121.1(2)
C16 N1 S1 115.86(19)
C8 N1 S1 122.11(18)
C37 N2 C29 120.2(3)
C37 N2 S2 118.4(2)
C29 N2 S2 121.3(2)
O1 S1 O2 118.95(17)
O1 S1 N1 108.21(14)
O2 S1 N1 105.74(13)
O1 S1 C5 109.67(15)
O2 S1 C5 107.73(15)
N1 S1 C5 105.74(11)
O5 S2 O4 119.7(2)
O5 S2 N2 105.13(16)
O4 S2 N2 108.2(2)
O5 S2 C26 108.1(2)
O4 S2 C26 109.6(2)
N2 S2 C26 105.12(14)

loop_
_geom_bond_atom_site_label_1
_geom_bond_atom_site_label_2
_geom_bond_distance
C1 C2 1.519(5)
C1 H1A 0.9600
C1 H1B 0.9600
C1 H1C 0.9600
C2 C3 1.364(6)
C2 C7 1.372(6)
C3 C4 1.387(5)
C3 H3 0.9300
C4 C5 1.376(5)
C4 H4 0.9300
C5 C6 1.370(5)
C5 S1 1.759(3)
C6 C7 1.400(5)
C6 H6 0.9300
C7 H7 0.9300
C8 C13 1.381(4)
C8 C9 1.389(4)
C8 N1 1.442(3)
C9 C10 1.387(5)
C9 H9 0.9300
C10 C11 1.348(6)
C10 H10 0.9300
C11 C12 1.387(6)
C11 H11 0.9300
C12 C13 1.391(5)
C12 H12 0.9300
C13 C14 1.508(5)
C14 C17 1.489(9)
C14 C15 1.533(6)
C14 C17' 1.573(11)
C14 H14 0.9800
C15 C16 1.508(5)
C15 C19 1.545(5)
C15 H15 0.9800
C16 O3 1.196(4)
C16 N1 1.412(3)
C17 C18 1.251(10)
C17 H17 0.9300
C18 H18A 0.9300
C18 H18B 0.9300
C17' C18' 1.268(13)
C17' H17' 0.9300
C18' H18C 0.9300
C18' H18D 0.9300
C19 C20 1.510(7)
C19 C21 1.518(7)
C19 H19 0.9800
C20 H20A 0.9600
C20 H20B 0.9600
C20 H20C 0.9600
C21 H21A 0.9600
C21 H21B 0.9600
C21 H21C 0.9600
C22 C23 1.526(8)
C22 H22A 0.9600
C22 H22B 0.9600
C22 H22C 0.9600
C23 C24 1.357(8)
C23 C28 1.392(9)
C24 C25 1.380(7)
C24 H24 0.9300
C25 C26 1.375(7)
C25 H25 0.9300
C26 C27 1.389(6)
C26 S2 1.760(4)
C27 C28 1.387(8)
C27 H27 0.9300
C28 H28 0.9300
C29 C34 1.383(5)
C29 C30 1.385(5)
C29 N2 1.443(4)
C30 C31 1.392(6)
C30 H30 0.9300
C31 C32 1.372(7)
C31 H31 0.9300
C32 C33 1.375(7)
C32 H32 0.9300
C33 C34 1.404(5)
C33 H33 0.9300
C34 C35 1.496(5)
C35 C38 1.511(5)
C35 C36 1.547(4)
C35 H35 0.9800
C36 C37 1.501(4)
C36 C40 1.543(4)
C36 H36 0.9800
C37 O6 1.214(4)
C37 N2 1.404(4)
C38 C39 1.270(7)
C38 H38 0.9300
C39 H39A 0.9300
C39 H39B 0.9300
C40 C42 1.505(4)
C40 C41 1.516(5)
C40 H40 0.9800
C41 H41A 0.9600
C41 H41B 0.9600
C41 H41C 0.9600
C42 H42A 0.9600
C42 H42B 0.9600
C42 H42C 0.9600
N1 S1 1.708(2)
N2 S2 1.699(3)
O1 S1 1.414(3)
O2 S1 1.420(2)
O4 S2 1.426(4)
O5 S2 1.423(3)

loop_
_geom_torsion_atom_site_label_1
_geom_torsion_atom_site_label_2
_geom_torsion_atom_site_label_3
_geom_torsion_atom_site_label_4
_geom_torsion
C7 C2 C3 C4 0.2(6)
C1 C2 C3 C4 179.3(4)
C2 C3 C4 C5 -0.5(6)
C3 C4 C5 C6 0.4(5)
C3 C4 C5 S1 175.6(3)
C4 C5 C6 C7 -0.1(5)
S1 C5 C6 C7 -175.2(3)
C3 C2 C7 C6 0.2(6)
C1 C2 C7 C6 -178.9(4)
C5 C6 C7 C2 -0.2(6)
C13 C8 C9 C10 -4.7(4)
N1 C8 C9 C10 -179.8(3)
C8 C9 C10 C11 2.0(5)
C9 C10 C11 C12 1.6(6)
C10 C11 C12 C13 -2.5(6)
C9 C8 C13 C12 3.8(4)
N1 C8 C13 C12 179.1(3)
C9 C8 C13 C14 -169.7(3)
N1 C8 C13 C14 5.6(4)
C11 C12 C13 C8 -0.2(5)
C11 C12 C13 C14 173.0(4)
C8 C13 C14 C17 -81.6(7)
C12 C13 C14 C17 105.1(7)
C8 C13 C14 C15 38.5(4)
C12 C13 C14 C15 -134.8(3)
C8 C13 C14 C17' -91.0(8)
C12 C13 C14 C17' 95.7(8)
C17 C14 C15 C16 69.3(5)
C13 C14 C15 C16 -62.1(3)
C17' C14 C15 C16 55.1(8)
C17 C14 C15 C19 -166.6(5)
C13 C14 C15 C19 62.0(4)
C17' C14 C15 C19 179.2(7)
C14 C15 C16 O3 -133.7(3)
C19 C15 C16 O3 99.7(4)
C14 C15 C16 N1 44.1(3)
C19 C15 C16 N1 -82.6(3)
C13 C14 C17 C18 -17.0(13)
C15 C14 C17 C18 -139.1(10)
C13 C14 C17' C18' 152.0(19)
C15 C14 C17' C18' 32(2)
C16 C15 C19 C20 -65.7(5)
C14 C15 C19 C20 171.6(4)
C16 C15 C19 C21 168.7(4)
C14 C15 C19 C21 46.0(5)
C28 C23 C24 C25 -0.8(9)
C22 C23 C24 C25 179.0(6)
C23 C24 C25 C26 0.0(8)
C24 C25 C26 C27 0.0(6)
C24 C25 C26 S2 178.2(4)
C25 C26 C27 C28 0.7(6)
S2 C26 C27 C28 -177.5(3)
C26 C27 C28 C23 -1.5(7)
C24 C23 C28 C27 1.5(8)
C22 C23 C28 C27 -178.3(6)
C34 C29 C30 C31 -3.1(5)
N2 C29 C30 C31 -178.5(3)
C29 C30 C31 C32 1.2(6)
C30 C31 C32 C33 1.1(6)
C31 C32 C33 C34 -1.5(6)
C30 C29 C34 C33 2.6(5)
N2 C29 C34 C33 178.3(3)
C30 C29 C34 C35 -172.1(3)
N2 C29 C34 C35 3.5(4)
C32 C33 C34 C29 -0.3(5)
C32 C33 C34 C35 174.2(3)
C29 C34 C35 C38 -82.9(4)
C33 C34 C35 C38 102.6(4)
C29 C34 C35 C36 41.0(4)
C33 C34 C35 C36 -133.5(3)
C34 C35 C36 C37 -59.9(3)
C38 C35 C36 C37 65.7(3)
C34 C35 C36 C40 64.8(3)
C38 C35 C36 C40 -169.6(3)
C40 C36 C37 O6 91.2(4)
C35 C36 C37 O6 -142.7(3)
C40 C36 C37 N2 -89.5(3)
C35 C36 C37 N2 36.6(4)
C34 C35 C38 C39 -8.3(6)
C36 C35 C38 C39 -130.1(5)
C37 C36 C40 C42 -49.8(4)
C35 C36 C40 C42 -173.4(3)
C37 C36 C40 C41 -172.3(3)
C35 C36 C40 C41 64.1(4)
O3 C16 N1 C8 178.1(3)
C15 C16 N1 C8 0.3(4)
O3 C16 N1 S1 9.1(4)
C15 C16 N1 S1 -168.8(2)
C13 C8 N1 C16 -27.4(4)
C9 C8 N1 C16 147.8(3)
C13 C8 N1 S1 140.9(2)
C9 C8 N1 S1 -43.9(3)
O6 C37 N2 C29 -171.5(3)
C36 C37 N2 C29 9.2(4)
O6 C37 N2 S2 11.3(4)
C36 C37 N2 S2 -168.0(2)
C34 C29 N2 C37 -31.8(4)
C30 C29 N2 C37 143.9(3)
C34 C29 N2 S2 145.4(2)
C30 C29 N2 S2 -39.0(4)
C16 N1 S1 O1 -60.9(2)
C8 N1 S1 O1 130.2(2)
C16 N1 S1 O2 170.6(2)
C8 N1 S1 O2 1.7(2)
C16 N1 S1 C5 56.5(2)
C8 N1 S1 C5 -112.3(2)
C6 C5 S1 O1 12.4(3)
C4 C5 S1 O1 -162.9(3)
C6 C5 S1 O2 143.2(3)
C4 C5 S1 O2 -32.0(3)
C6 C5 S1 N1 -104.1(3)
C4 C5 S1 N1 80.7(3)
C37 N2 S2 O5 158.5(3)
C29 N2 S2 O5 -18.7(3)
C37 N2 S2 O4 -72.5(3)
C29 N2 S2 O4 110.3(3)
C37 N2 S2 C26 44.5(3)
C29 N2 S2 C26 -132.7(3)
C25 C26 S2 O5 -37.5(4)
C27 C26 S2 O5 140.6(3)
C25 C26 S2 O4 -169.6(3)
C27 C26 S2 O4 8.5(4)
C25 C26 S2 N2 74.3(3)
C27 C26 S2 N2 -107.5(3)
